data_1553531
loop_
_publ_author_name
'Li, Zheng-Yu'
'Qi, Feng-Ming'
'Zhi, De-Juan'
'Hu, Qiao-Ling'
'Liu, Ying-Hong'
'Zhang, Zhan-Xin'
'Fei, Dong-Qing'

_publ_section_title
;
 A novel spirocyclic triterpenoid and a new taraxerane triterpenoid from
 Teucrium viscidum
;
_journal_issue 1
_journal_name_full 'Organic Chemistry Frontiers'
_journal_page_first 42
_journal_paper_doi 10.1039/C6QO00460A
_journal_volume 4
_journal_year 2017
_chemical_formula_moiety 'C30 H50 O3'
_chemical_formula_sum 'C30 H50 O3'
_chemical_formula_weight 458.70
_space_group_crystal_system orthorhombic
_space_group_IT_number 19
_space_group_name_Hall 'P 2ac 2ab'
_space_group_name_H-M_alt 'P 21 21 21'
_atom_sites_solution_hydrogens geom
_audit_creation_date 2016-01-14
_audit_creation_method
;
Olex2 1.2
(compiled 2015.09.30 svn.r3233 for OlexSys, GUI svn.r5103)
;
_audit_update_record
;
2016-08-07 deposited with the CCDC.
2016-10-10 downloaded from the CCDC.
;
_cell_angle_alpha 90
_cell_angle_beta 90
_cell_angle_gamma 90
_cell_formula_units_Z 4
_cell_length_a 6.52391(10)
_cell_length_b 12.9427(2)
_cell_length_c 31.7963(6)
_cell_measurement_reflns_used 6184
_cell_measurement_temperature 154.89(10)
_cell_measurement_theta_max 69.7760
_cell_measurement_theta_min 5.3760
_cell_volume 2684.78(8)
_computing_cell_refinement
;
CrysAlisPro, Agilent Technologies,
Version 1.171.37.35 (release 13-08-2014 CrysAlis171 .NET)
(compiled Aug 13 2014,18:06:01)
;
_computing_data_collection
;
CrysAlisPro, Agilent Technologies,
Version 1.171.37.35 (release 13-08-2014 CrysAlis171 .NET)
(compiled Aug 13 2014,18:06:01)
;
_computing_data_reduction
;
CrysAlisPro, Agilent Technologies,
Version 1.171.37.35 (release 13-08-2014 CrysAlis171 .NET)
(compiled Aug 13 2014,18:06:01)
;
_computing_molecular_graphics 'Olex2 (Dolomanov et al., 2009)'
_computing_publication_material 'Olex2 (Dolomanov et al., 2009)'
_computing_structure_refinement 'ShelXL (Sheldrick, 2015)'
_computing_structure_solution 'ShelXS (Sheldrick, 2008)'
_diffrn_ambient_environment air
_diffrn_ambient_temperature 293
_diffrn_detector 'CCD plate'
_diffrn_detector_area_resol_mean 16.0733
_diffrn_detector_type Eos
_diffrn_measured_fraction_theta_full 0.999
_diffrn_measured_fraction_theta_max 0.993
_diffrn_measurement_details
;
#__ type_ start__ end____ width___ exp.time_
  1 omega  -21.00   69.00   1.0000    2.0000
omega____ theta____ kappa____ phi______ frames
    -        0.0000   57.0000   60.0000 90

#__ type_ start__ end____ width___ exp.time_
  2 omega  -56.00    0.00   1.0000    2.0000
omega____ theta____ kappa____ phi______ frames
    -        0.0000  123.0000 -145.0000 56

#__ type_ start__ end____ width___ exp.time_
  3 omega  -15.00   75.00   1.0000    4.0000
omega____ theta____ kappa____ phi______ frames
    -       54.0000  -57.0000  150.0000 90

#__ type_ start__ end____ width___ exp.time_
  4 omega   33.00  123.00   1.0000    4.0000
omega____ theta____ kappa____ phi______ frames
    -       54.0000   57.0000  -60.0000 90

#__ type_ start__ end____ width___ exp.time_
  5 omega   33.00  123.00   1.0000    4.0000
omega____ theta____ kappa____ phi______ frames
    -       54.0000   57.0000   60.0000 90

#__ type_ start__ end____ width___ exp.time_
  6 omega   33.00  123.00   1.0000    4.0000
omega____ theta____ kappa____ phi______ frames
    -       54.0000   57.0000  -90.0000 90

#__ type_ start__ end____ width___ exp.time_
  7 omega   35.00   94.00   1.0000    6.0000
omega____ theta____ kappa____ phi______ frames
    -      108.0000  -25.0000 -120.0000 59

#__ type_ start__ end____ width___ exp.time_
  8 omega  100.00  178.00   1.0000    6.0000
omega____ theta____ kappa____ phi______ frames
    -      108.0000  111.0000 -150.0000 78

#__ type_ start__ end____ width___ exp.time_
  9 omega   36.00  116.00   1.0000    6.0000
omega____ theta____ kappa____ phi______ frames
    -      108.0000 -111.0000 -150.0000 80

#__ type_ start__ end____ width___ exp.time_
 10 omega   35.00   94.00   1.0000    6.0000
omega____ theta____ kappa____ phi______ frames
    -      108.0000  -25.0000  150.0000 59

#__ type_ start__ end____ width___ exp.time_
 11 omega  100.00  178.00   1.0000    6.0000
omega____ theta____ kappa____ phi______ frames
    -      108.0000  111.0000    0.0000 78

#__ type_ start__ end____ width___ exp.time_
 12 omega   36.00   93.00   1.0000    6.0000
omega____ theta____ kappa____ phi______ frames
    -      108.0000  -38.0000 -150.0000 57

#__ type_ start__ end____ width___ exp.time_
 13 omega   57.00  151.00   1.0000    6.0000
omega____ theta____ kappa____ phi______ frames
    -      108.0000  178.0000   90.0000 94

#__ type_ start__ end____ width___ exp.time_
 14 omega   35.00  178.00   1.0000    6.0000
omega____ theta____ kappa____ phi______ frames
    -      108.0000  -12.0000  -30.0000 143

#__ type_ start__ end____ width___ exp.time_
 15 omega  -26.00   72.00   1.0000    2.0000
omega____ theta____ kappa____ phi______ frames
    -        0.0000   38.0000    0.0000 98

#__ type_ start__ end____ width___ exp.time_
 16 omega   28.00  106.00   1.0000    4.0000
omega____ theta____ kappa____ phi______ frames
    -       54.0000   38.0000 -180.0000 78
;
_diffrn_measurement_device 'four-circle diffractometer'
_diffrn_measurement_device_type 'SuperNova, Dual, Cu at zero, Eos'
_diffrn_measurement_method '\w scans'
_diffrn_orient_matrix_UB_11 -0.2333424000
_diffrn_orient_matrix_UB_12 0.0075972000
_diffrn_orient_matrix_UB_13 0.0067520000
_diffrn_orient_matrix_UB_21 0.0266673000
_diffrn_orient_matrix_UB_22 0.1092914000
_diffrn_orient_matrix_UB_23 0.0184002000
_diffrn_orient_matrix_UB_31 -0.0244895000
_diffrn_orient_matrix_UB_32 0.0464831000
_diffrn_orient_matrix_UB_33 -0.0443202000
_diffrn_radiation_monochromator mirror
_diffrn_radiation_probe x-ray
_diffrn_radiation_type CuK\a
_diffrn_radiation_wavelength 1.54184
_diffrn_reflns_av_R_equivalents 0.0235
_diffrn_reflns_av_unetI/netI 0.0257
_diffrn_reflns_Laue_measured_fraction_full 0.999
_diffrn_reflns_Laue_measured_fraction_max 0.993
_diffrn_reflns_limit_h_max 7
_diffrn_reflns_limit_h_min -7
_diffrn_reflns_limit_k_max 15
_diffrn_reflns_limit_k_min -13
_diffrn_reflns_limit_l_max 28
_diffrn_reflns_limit_l_min -38
_diffrn_reflns_number 14673
_diffrn_reflns_point_group_measured_fraction_full 1.000
_diffrn_reflns_point_group_measured_fraction_max 0.989
_diffrn_reflns_theta_full 67.684
_diffrn_reflns_theta_max 69.801
_diffrn_reflns_theta_min 3.687
_diffrn_source 'sealed X-ray tube'
_diffrn_source_type 'SuperNova (Cu) X-ray Source'
_exptl_absorpt_coefficient_mu 0.543
_exptl_absorpt_correction_T_max 1.00000
_exptl_absorpt_correction_T_min 0.95428
_exptl_absorpt_correction_type multi-scan
_exptl_absorpt_process_details
;
CrysAlisPro, Agilent Technologies,
Version 1.171.37.35 (release 13-08-2014 CrysAlis171 .NET)
(compiled Aug 13 2014,18:06:01)
Empirical absorption correction using spherical harmonics,
 implemented in SCALE3 ABSPACK scaling algorithm.
;
_exptl_crystal_colour 'clear light colourless'
_exptl_crystal_colour_lustre clear
_exptl_crystal_colour_modifier light
_exptl_crystal_colour_primary colourless
_exptl_crystal_density_diffrn 1.135
_exptl_crystal_description block
_exptl_crystal_F_000 1016
_exptl_crystal_size_max 0.14
_exptl_crystal_size_mid 0.12
_exptl_crystal_size_min 0.11
_refine_diff_density_max 0.131
_refine_diff_density_min -0.154
_refine_diff_density_rms 0.036
_refine_ls_abs_structure_details
;
 Flack x determined using 1686 quotients [(I+)-(I-)]/[(I+)+(I-)]
 (Parsons, Flack and Wagner, Acta Cryst. B69 (2013) 249-259).
;
_refine_ls_abs_structure_Flack -0.03(10)
_refine_ls_extinction_method none
_refine_ls_goodness_of_fit_ref 1.023
_refine_ls_hydrogen_treatment constr
_refine_ls_matrix_type full
_refine_ls_number_parameters 308
_refine_ls_number_reflns 5019
_refine_ls_number_restraints 0
_refine_ls_restrained_S_all 1.023
_refine_ls_R_factor_all 0.0436
_refine_ls_R_factor_gt 0.0381
_refine_ls_shift/su_max 0.000
_refine_ls_shift/su_mean 0.000
_refine_ls_structure_factor_coef Fsqd
_refine_ls_weighting_details 'w=1/[\s^2^(Fo^2^)+(0.0566P)^2^+0.1519P] where P=(Fo^2^+2Fc^2^)/3'
_refine_ls_weighting_scheme calc
_refine_ls_wR_factor_gt 0.0965
_refine_ls_wR_factor_ref 0.1006
_reflns_Friedel_coverage 0.727
_reflns_Friedel_fraction_full 1.000
_reflns_Friedel_fraction_max 0.985
_reflns_number_gt 4472
_reflns_number_total 5019
_reflns_threshold_expression 'I > 2\s(I)'
_cod_data_source_file c6qo00460a2.cif
_cod_data_source_block feidq_1124_2
_cod_original_cell_volume 2684.79(8)
_cod_database_code 1553531
_shelx_space_group_comment
;
The symmetry employed for this shelxl refinement is uniquely defined
by the following loop, which should always be used as a source of
symmetry information in preference to the above space-group names.
They are only intended as comments.
;
_reflns_odcompleteness_completeness 99.93
_reflns_odcompleteness_iscentric 1
_reflns_odcompleteness_theta 66.97
_olex2_refinement_description
;
1. Fixed Uiso
 At 1.2 times of:
  All C(H) groups, All C(H,H) groups
 At 1.5 times of:
  All C(H,H,H) groups, All O(H) groups
2.a Ternary CH refined with riding coordinates:
 C3(H3), C5(H5), C7(H7), C18(H18), C21(H21), C22(H22)
2.b Secondary CH2 refined with riding coordinates:
 C1(H1A,H1B), C2(H2A,H2B), C6(H6A,H6B), C11(H11A,H11B), C12(H12A,H12B),
 C15(H15A,H15B), C16(H16A,H16B), C19(H19A,H19B), C20(H20A,H20B)
2.c Idealised Me refined as rotating group:
 C23(H23A,H23B,H23C), C24(H24A,H24B,H24C), C25(H25A,H25B,H25C), C26(H26A,H26B,
 H26C), C27(H27A,H27B,H27C), C28(H28A,H28B,H28C), C29(H29A,H29B,H29C), C30(H30A,
 H30B,H30C)
2.d Idealised tetrahedral OH refined as rotating group:
 O1(H1), O2(H2)
;
_shelx_shelxl_version_number 2014/7
_olex2_date_sample_data_collection 2015-11-24
_olex2_submission_special_instructions 'No special instructions were received'

loop_
_space_group_symop_operation_xyz
'x, y, z'
'-x+1/2, -y, z+1/2'
'x+1/2, -y+1/2, -z'
'-x, y+1/2, -z+1/2'

loop_
_atom_site_label
_atom_site_type_symbol
_atom_site_fract_x
_atom_site_fract_y
_atom_site_fract_z
_atom_site_U_iso_or_equiv
_atom_site_adp_type
_atom_site_occupancy
_atom_site_site_symmetry_order
_atom_site_calc_flag
_atom_site_refinement_flags_posn
O1 O 1.4685(3) 0.13669(15) 0.28938(7) 0.0666(5) Uani 1 1 d .
H1 H 1.3679 0.1003 0.2938 0.100 Uiso 1 1 calc GR
O2 O 0.8451(2) 0.49835(14) 0.18323(6) 0.0566(5) Uani 1 1 d .
H2 H 0.8030 0.4567 0.1658 0.085 Uiso 1 1 calc GR
O3 O 0.8631(2) 0.36872(13) 0.11777(5) 0.0509(4) Uani 1 1 d .
C1 C 1.3185(4) 0.21809(16) 0.17881(8) 0.0486(6) Uani 1 1 d .
H1A H 1.2628 0.1777 0.1558 0.058 Uiso 1 1 calc R
H1B H 1.4493 0.2461 0.1699 0.058 Uiso 1 1 calc R
C2 C 1.3510(4) 0.14805(18) 0.21715(9) 0.0573(7) Uani 1 1 d .
H2A H 1.2228 0.1139 0.2239 0.069 Uiso 1 1 calc R
H2B H 1.4503 0.0950 0.2101 0.069 Uiso 1 1 calc R
C3 C 1.4255(4) 0.20634(19) 0.25548(9) 0.0523(6) Uani 1 1 d .
H3 H 1.5570 0.2374 0.2476 0.063 Uiso 1 1 calc R
C4 C 1.2868(3) 0.29615(18) 0.26929(8) 0.0455(5) Uani 1 1 d .
C5 C 1.2512(3) 0.36185(16) 0.22936(7) 0.0384(5) Uani 1 1 d .
H5 H 1.3879 0.3869 0.2216 0.046 Uiso 1 1 calc R
C6 C 1.1204(4) 0.45941(16) 0.23233(7) 0.0439(5) Uani 1 1 d .
H6A H 1.1972 0.5148 0.2455 0.053 Uiso 1 1 calc R
H6B H 0.9982 0.4464 0.2489 0.053 Uiso 1 1 calc R
C7 C 1.0624(3) 0.48882(16) 0.18707(7) 0.0383(5) Uani 1 1 d .
H7 H 1.1244 0.5559 0.1806 0.046 Uiso 1 1 calc R
C8 C 1.0480(3) 0.38428(15) 0.11719(7) 0.0380(4) Uani 1 1 d .
C9 C 1.1656(3) 0.40400(15) 0.15801(7) 0.0345(4) Uani 1 1 d .
C10 C 1.1713(3) 0.30714(15) 0.18928(7) 0.0382(5) Uani 1 1 d .
C11 C 1.3845(3) 0.44634(16) 0.14862(6) 0.0357(4) Uani 1 1 d .
H11A H 1.4286 0.4861 0.1729 0.043 Uiso 1 1 calc R
H11B H 1.4764 0.3877 0.1462 0.043 Uiso 1 1 calc R
C12 C 1.4139(3) 0.51432(17) 0.10919(7) 0.0423(5) Uani 1 1 d .
H12A H 1.4194 0.5859 0.1181 0.051 Uiso 1 1 calc R
H12B H 1.5457 0.4976 0.0968 0.051 Uiso 1 1 calc R
C13 C 1.2490(3) 0.50462(16) 0.07462(7) 0.0368(4) Uani 1 1 d .
C14 C 1.1611(3) 0.39166(16) 0.07541(7) 0.0399(5) Uani 1 1 d .
C15 C 1.0161(4) 0.3750(2) 0.03806(8) 0.0545(6) Uani 1 1 d .
H15A H 0.9006 0.4217 0.0407 0.065 Uiso 1 1 calc R
H15B H 0.9633 0.3050 0.0391 0.065 Uiso 1 1 calc R
C16 C 1.1198(5) 0.3928(2) -0.00494(8) 0.0582(7) Uani 1 1 d .
H16A H 1.2275 0.3420 -0.0088 0.070 Uiso 1 1 calc R
H16B H 1.0196 0.3830 -0.0271 0.070 Uiso 1 1 calc R
C17 C 1.2116(4) 0.50158(18) -0.00844(7) 0.0456(5) Uani 1 1 d .
C18 C 1.3451(3) 0.52136(16) 0.03117(7) 0.0410(5) Uani 1 1 d .
H18 H 1.4536 0.4692 0.0295 0.049 Uiso 1 1 calc R
C19 C 1.4539(4) 0.6232(2) 0.02140(8) 0.0549(6) Uani 1 1 d .
H19A H 1.5844 0.6274 0.0359 0.066 Uiso 1 1 calc R
H19B H 1.3700 0.6819 0.0294 0.066 Uiso 1 1 calc R
C20 C 1.4846(4) 0.6191(2) -0.02673(8) 0.0615(7) Uani 1 1 d .
H20A H 1.6295 0.6184 -0.0335 0.074 Uiso 1 1 calc R
H20B H 1.4223 0.6789 -0.0400 0.074 Uiso 1 1 calc R
C21 C 1.3803(4) 0.5184(2) -0.04233(7) 0.0540(6) Uani 1 1 d .
H21 H 1.4806 0.4628 -0.0386 0.065 Uiso 1 1 calc R
C22 C 1.3276(5) 0.5212(2) -0.08954(9) 0.0657(8) Uani 1 1 d .
H22 H 1.2414 0.5819 -0.0946 0.079 Uiso 1 1 calc R
C23 C 1.4066(5) 0.3627(2) 0.30113(8) 0.0639(7) Uani 1 1 d .
H23A H 1.5283 0.3892 0.2880 0.096 Uiso 1 1 calc GR
H23B H 1.4438 0.3212 0.3250 0.096 Uiso 1 1 calc GR
H23C H 1.3223 0.4193 0.3102 0.096 Uiso 1 1 calc GR
C24 C 1.0918(4) 0.2573(2) 0.29144(9) 0.0569(7) Uani 1 1 d .
H24A H 0.9954 0.3130 0.2939 0.085 Uiso 1 1 calc GR
H24B H 1.1263 0.2322 0.3190 0.085 Uiso 1 1 calc GR
H24C H 1.0319 0.2024 0.2753 0.085 Uiso 1 1 calc GR
C25 C 0.9542(4) 0.26142(18) 0.19448(8) 0.0488(6) Uani 1 1 d .
H25A H 0.8645 0.3130 0.2060 0.073 Uiso 1 1 calc GR
H25B H 0.9596 0.2032 0.2131 0.073 Uiso 1 1 calc GR
H25C H 0.9034 0.2397 0.1676 0.073 Uiso 1 1 calc GR
C26 C 1.0791(4) 0.58405(18) 0.08445(8) 0.0489(6) Uani 1 1 d .
H26A H 0.9588 0.5678 0.0684 0.073 Uiso 1 1 calc GR
H26B H 1.1260 0.6521 0.0772 0.073 Uiso 1 1 calc GR
H26C H 1.0467 0.5816 0.1139 0.073 Uiso 1 1 calc GR
C27 C 1.3280(4) 0.30677(17) 0.07348(8) 0.0508(6) Uani 1 1 d .
H27A H 1.4360 0.3232 0.0929 0.076 Uiso 1 1 calc GR
H27B H 1.3827 0.3031 0.0455 0.076 Uiso 1 1 calc GR
H27C H 1.2688 0.2413 0.0809 0.076 Uiso 1 1 calc GR
C28 C 1.0394(4) 0.5800(2) -0.01583(9) 0.0608(7) Uani 1 1 d .
H28A H 0.9287 0.5664 0.0033 0.091 Uiso 1 1 calc GR
H28B H 0.9909 0.5741 -0.0442 0.091 Uiso 1 1 calc GR
H28C H 1.0906 0.6486 -0.0112 0.091 Uiso 1 1 calc GR
C29 C 1.2113(7) 0.4267(3) -0.10467(10) 0.0950(13) Uani 1 1 d .
H29A H 1.2855 0.3654 -0.0970 0.142 Uiso 1 1 calc GR
H29B H 1.1967 0.4296 -0.1347 0.142 Uiso 1 1 calc GR
H29C H 1.0781 0.4253 -0.0918 0.142 Uiso 1 1 calc GR
C30 C 1.5254(6) 0.5344(4) -0.11480(10) 0.1035(14) Uani 1 1 d .
H30A H 1.5899 0.5984 -0.1071 0.155 Uiso 1 1 calc GR
H30B H 1.4938 0.5352 -0.1443 0.155 Uiso 1 1 calc GR
H30C H 1.6165 0.4781 -0.1088 0.155 Uiso 1 1 calc GR

loop_
_atom_site_aniso_label
_atom_site_aniso_U_11
_atom_site_aniso_U_22
_atom_site_aniso_U_33
_atom_site_aniso_U_23
_atom_site_aniso_U_13
_atom_site_aniso_U_12
O1 0.0466(9) 0.0625(11) 0.0908(13) 0.0369(10) 0.0010(10) 0.0048(9)
O2 0.0313(8) 0.0618(11) 0.0766(12) -0.0209(9) -0.0041(8) 0.0151(8)
O3 0.0278(8) 0.0602(10) 0.0648(10) -0.0078(8) -0.0054(7) -0.0069(7)
C1 0.0487(13) 0.0341(11) 0.0631(15) 0.0005(10) 0.0111(11) 0.0067(10)
C2 0.0538(14) 0.0374(11) 0.0807(17) 0.0102(12) 0.0145(14) 0.0111(11)
C3 0.0370(12) 0.0478(13) 0.0720(16) 0.0219(11) 0.0079(11) 0.0012(11)
C4 0.0383(11) 0.0434(12) 0.0547(13) 0.0101(10) 0.0032(10) -0.0032(10)
C5 0.0308(10) 0.0343(10) 0.0501(12) 0.0021(9) 0.0042(9) -0.0033(9)
C6 0.0434(12) 0.0377(11) 0.0506(12) -0.0057(9) 0.0024(10) 0.0032(10)
C7 0.0293(10) 0.0330(10) 0.0526(12) -0.0073(9) -0.0004(9) 0.0030(8)
C8 0.0292(10) 0.0299(9) 0.0548(12) -0.0070(9) -0.0020(9) -0.0018(8)
C9 0.0243(9) 0.0295(9) 0.0496(11) -0.0045(8) 0.0008(8) 0.0002(8)
C10 0.0302(10) 0.0309(9) 0.0536(12) -0.0011(9) 0.0042(9) -0.0001(9)
C11 0.0254(9) 0.0363(10) 0.0455(11) 0.0006(9) -0.0040(8) -0.0030(8)
C12 0.0343(11) 0.0401(11) 0.0525(12) 0.0048(9) -0.0084(9) -0.0080(9)
C13 0.0318(10) 0.0309(10) 0.0476(11) -0.0021(8) -0.0062(9) 0.0024(8)
C14 0.0357(10) 0.0336(10) 0.0504(12) -0.0058(9) -0.0031(9) -0.0006(9)
C15 0.0557(14) 0.0513(13) 0.0565(14) -0.0102(11) -0.0096(12) -0.0146(12)
C16 0.0689(17) 0.0528(14) 0.0528(14) -0.0092(11) -0.0093(13) -0.0091(13)
C17 0.0443(12) 0.0445(12) 0.0482(12) -0.0036(10) -0.0056(10) 0.0060(10)
C18 0.0348(10) 0.0374(10) 0.0507(12) -0.0002(9) -0.0054(9) 0.0049(9)
C19 0.0534(13) 0.0531(14) 0.0581(14) 0.0087(11) -0.0076(12) -0.0087(13)
C20 0.0516(14) 0.0720(17) 0.0607(15) 0.0164(13) -0.0071(12) -0.0026(14)
C21 0.0525(14) 0.0598(14) 0.0496(13) 0.0059(11) -0.0030(11) 0.0159(13)
C22 0.0749(19) 0.0705(17) 0.0516(14) 0.0058(13) -0.0049(13) 0.0146(16)
C23 0.0673(18) 0.0668(16) 0.0577(14) 0.0128(13) -0.0121(13) -0.0119(15)
C24 0.0507(14) 0.0559(14) 0.0640(16) 0.0109(12) 0.0141(13) -0.0007(12)
C25 0.0390(12) 0.0428(12) 0.0647(15) -0.0006(10) 0.0028(11) -0.0106(10)
C26 0.0493(14) 0.0405(11) 0.0568(14) -0.0034(10) -0.0046(11) 0.0133(10)
C27 0.0607(14) 0.0354(11) 0.0564(14) -0.0051(10) 0.0070(12) 0.0087(11)
C28 0.0476(14) 0.0732(17) 0.0617(15) 0.0021(13) -0.0120(13) 0.0167(14)
C29 0.149(4) 0.085(2) 0.0515(16) -0.0082(16) -0.009(2) -0.006(2)
C30 0.101(3) 0.151(4) 0.0592(19) 0.018(2) 0.0138(19) 0.021(3)

loop_
_atom_type_symbol
_atom_type_description
_atom_type_scat_dispersion_real
_atom_type_scat_dispersion_imag
_atom_type_scat_source
C C 0.0181 0.0091 'International Tables Vol C Tables 4.2.6.8 and 6.1.1.4'
H H 0.0000 0.0000 'International Tables Vol C Tables 4.2.6.8 and 6.1.1.4'
O O 0.0492 0.0322 'International Tables Vol C Tables 4.2.6.8 and 6.1.1.4'

loop_
_geom_angle_atom_site_label_1
_geom_angle_atom_site_label_2
_geom_angle_atom_site_label_3
_geom_angle
C3 O1 H1 109.5
C7 O2 H2 109.5
H1A C1 H1B 108.0
C2 C1 H1A 109.5
C2 C1 H1B 109.5
C2 C1 C10 110.9(2)
C10 C1 H1A 109.5
C10 C1 H1B 109.5
C1 C2 H2A 109.0
C1 C2 H2B 109.0
H2A C2 H2B 107.8
C3 C2 C1 112.9(2)
C3 C2 H2A 109.0
C3 C2 H2B 109.0
O1 C3 C2 110.8(2)
O1 C3 H3 106.2
O1 C3 C4 112.1(2)
C2 C3 H3 106.2
C2 C3 C4 114.7(2)
C4 C3 H3 106.2
C3 C4 C5 105.66(19)
C3 C4 C23 108.2(2)
C3 C4 C24 111.74(19)
C23 C4 C5 107.93(19)
C24 C4 C5 115.56(19)
C24 C4 C23 107.5(2)
C4 C5 H5 104.5
C4 C5 C10 118.36(18)
C6 C5 C4 119.22(19)
C6 C5 H5 104.5
C6 C5 C10 103.95(17)
C10 C5 H5 104.5
C5 C6 H6A 110.4
C5 C6 H6B 110.4
C5 C6 C7 106.53(17)
H6A C6 H6B 108.6
C7 C6 H6A 110.4
C7 C6 H6B 110.4
O2 C7 C6 110.24(19)
O2 C7 H7 108.4
O2 C7 C9 115.56(18)
C6 C7 H7 108.4
C6 C7 C9 105.67(16)
C9 C7 H7 108.4
O3 C8 C9 120.6(2)
O3 C8 C14 120.1(2)
C14 C8 C9 119.16(17)
C7 C9 C10 100.96(16)
C8 C9 C7 113.43(16)
C8 C9 C10 114.09(16)
C8 C9 C11 110.84(17)
C11 C9 C7 104.91(15)
C11 C9 C10 111.90(16)
C1 C10 C5 108.10(18)
C1 C10 C9 117.86(18)
C1 C10 C25 108.01(17)
C5 C10 C9 99.26(15)
C25 C10 C5 113.34(18)
C25 C10 C9 110.21(17)
C9 C11 H11A 107.8
C9 C11 H11B 107.8
H11A C11 H11B 107.1
C12 C11 C9 117.99(17)
C12 C11 H11A 107.8
C12 C11 H11B 107.8
C11 C12 H12A 108.2
C11 C12 H12B 108.2
H12A C12 H12B 107.3
C13 C12 C11 116.48(17)
C13 C12 H12A 108.2
C13 C12 H12B 108.2
C12 C13 C14 108.59(17)
C12 C13 C26 107.59(18)
C18 C13 C12 110.21(17)
C18 C13 C14 107.18(17)
C18 C13 C26 112.47(18)
C26 C13 C14 110.77(17)
C8 C14 C13 104.43(16)
C8 C14 C15 111.59(18)
C8 C14 C27 109.32(18)
C15 C14 C13 110.10(18)
C15 C14 C27 107.66(19)
C27 C14 C13 113.79(18)
C14 C15 H15A 108.9
C14 C15 H15B 108.9
C14 C15 C16 113.2(2)
H15A C15 H15B 107.7
C16 C15 H15A 108.9
C16 C15 H15B 108.9
C15 C16 H16A 109.2
C15 C16 H16B 109.2
H16A C16 H16B 107.9
C17 C16 C15 111.9(2)
C17 C16 H16A 109.2
C17 C16 H16B 109.2
C16 C17 C18 108.14(19)
C16 C17 C21 117.0(2)
C18 C17 C21 98.17(18)
C28 C17 C16 109.4(2)
C28 C17 C18 115.25(19)
C28 C17 C21 108.7(2)
C13 C18 C17 118.60(18)
C13 C18 H18 104.3
C17 C18 H18 104.3
C19 C18 C13 119.68(19)
C19 C18 C17 103.75(19)
C19 C18 H18 104.3
C18 C19 H19A 111.1
C18 C19 H19B 111.1
C18 C19 C20 103.4(2)
H19A C19 H19B 109.0
C20 C19 H19A 111.1
C20 C19 H19B 111.1
C19 C20 H20A 110.4
C19 C20 H20B 110.4
C19 C20 C21 106.7(2)
H20A C20 H20B 108.6
C21 C20 H20A 110.4
C21 C20 H20B 110.4
C17 C21 H21 106.6
C20 C21 C17 101.9(2)
C20 C21 H21 106.6
C22 C21 C17 121.4(2)
C22 C21 C20 112.9(2)
C22 C21 H21 106.6
C21 C22 H22 107.9
C29 C22 C21 113.6(2)
C29 C22 H22 107.9
C29 C22 C30 110.2(3)
C30 C22 C21 109.1(3)
C30 C22 H22 107.9
C4 C23 H23A 109.5
C4 C23 H23B 109.5
C4 C23 H23C 109.5
H23A C23 H23B 109.5
H23A C23 H23C 109.5
H23B C23 H23C 109.5
C4 C24 H24A 109.5
C4 C24 H24B 109.5
C4 C24 H24C 109.5
H24A C24 H24B 109.5
H24A C24 H24C 109.5
H24B C24 H24C 109.5
C10 C25 H25A 109.5
C10 C25 H25B 109.5
C10 C25 H25C 109.5
H25A C25 H25B 109.5
H25A C25 H25C 109.5
H25B C25 H25C 109.5
C13 C26 H26A 109.5
C13 C26 H26B 109.5
C13 C26 H26C 109.5
H26A C26 H26B 109.5
H26A C26 H26C 109.5
H26B C26 H26C 109.5
C14 C27 H27A 109.5
C14 C27 H27B 109.5
C14 C27 H27C 109.5
H27A C27 H27B 109.5
H27A C27 H27C 109.5
H27B C27 H27C 109.5
C17 C28 H28A 109.5
C17 C28 H28B 109.5
C17 C28 H28C 109.5
H28A C28 H28B 109.5
H28A C28 H28C 109.5
H28B C28 H28C 109.5
C22 C29 H29A 109.5
C22 C29 H29B 109.5
C22 C29 H29C 109.5
H29A C29 H29B 109.5
H29A C29 H29C 109.5
H29B C29 H29C 109.5
C22 C30 H30A 109.5
C22 C30 H30B 109.5
C22 C30 H30C 109.5
H30A C30 H30B 109.5
H30A C30 H30C 109.5
H30B C30 H30C 109.5

loop_
_geom_bond_atom_site_label_1
_geom_bond_atom_site_label_2
_geom_bond_distance
O1 H1 0.8200
O1 C3 1.433(3)
O2 H2 0.8200
O2 C7 1.428(2)
O3 C8 1.224(3)
C1 H1A 0.9700
C1 H1B 0.9700
C1 C2 1.534(3)
C1 C10 1.537(3)
C2 H2A 0.9700
C2 H2B 0.9700
C2 C3 1.513(4)
C3 H3 0.9800
C3 C4 1.537(3)
C4 C5 1.546(3)
C4 C23 1.542(3)
C4 C24 1.539(3)
C5 H5 0.9800
C5 C6 1.527(3)
C5 C10 1.548(3)
C6 H6A 0.9700
C6 H6B 0.9700
C6 C7 1.536(3)
C7 H7 0.9800
C7 C9 1.585(3)
C8 C9 1.529(3)
C8 C14 1.522(3)
C9 C10 1.601(3)
C9 C11 1.559(3)
C10 C25 1.544(3)
C11 H11A 0.9700
C11 H11B 0.9700
C11 C12 1.544(3)
C12 H12A 0.9700
C12 H12B 0.9700
C12 C13 1.543(3)
C13 C14 1.571(3)
C13 C18 1.532(3)
C13 C26 1.544(3)
C14 C15 1.534(3)
C14 C27 1.548(3)
C15 H15A 0.9700
C15 H15B 0.9700
C15 C16 1.543(4)
C16 H16A 0.9700
C16 H16B 0.9700
C16 C17 1.535(4)
C17 C18 1.553(3)
C17 C21 1.555(3)
C17 C28 1.532(3)
C18 H18 0.9800
C18 C19 1.529(3)
C19 H19A 0.9700
C19 H19B 0.9700
C19 C20 1.544(4)
C20 H20A 0.9700
C20 H20B 0.9700
C20 C21 1.553(4)
C21 H21 0.9800
C21 C22 1.540(3)
C22 H22 0.9800
C22 C29 1.518(5)
C22 C30 1.529(5)
C23 H23A 0.9600
C23 H23B 0.9600
C23 H23C 0.9600
C24 H24A 0.9600
C24 H24B 0.9600
C24 H24C 0.9600
C25 H25A 0.9600
C25 H25B 0.9600
C25 H25C 0.9600
C26 H26A 0.9600
C26 H26B 0.9600
C26 H26C 0.9600
C27 H27A 0.9600
C27 H27B 0.9600
C27 H27C 0.9600
C28 H28A 0.9600
C28 H28B 0.9600
C28 H28C 0.9600
C29 H29A 0.9600
C29 H29B 0.9600
C29 H29C 0.9600
C30 H30A 0.9600
C30 H30B 0.9600
C30 H30C 0.9600

loop_
_geom_torsion_atom_site_label_1
_geom_torsion_atom_site_label_2
_geom_torsion_atom_site_label_3
_geom_torsion_atom_site_label_4
_geom_torsion
O1 C3 C4 C5 -178.68(19)
O1 C3 C4 C23 65.9(2)
O1 C3 C4 C24 -52.2(3)
O2 C7 C9 C8 28.5(3)
O2 C7 C9 C10 -94.0(2)
O2 C7 C9 C11 149.59(19)
O3 C8 C9 C7 -49.2(3)
O3 C8 C9 C10 65.7(3)
O3 C8 C9 C11 -166.9(2)
O3 C8 C14 C13 117.6(2)
O3 C8 C14 C15 -1.3(3)
O3 C8 C14 C27 -120.3(2)
C1 C2 C3 O1 -175.5(2)
C1 C2 C3 C4 56.3(3)
C2 C1 C10 C5 52.4(2)
C2 C1 C10 C9 163.8(2)
C2 C1 C10 C25 -70.6(3)
C2 C3 C4 C5 -51.2(2)
C2 C3 C4 C23 -166.6(2)
C2 C3 C4 C24 75.3(3)
C3 C4 C5 C6 -179.09(19)
C3 C4 C5 C10 52.9(2)
C4 C5 C6 C7 -163.96(19)
C4 C5 C10 C1 -55.3(2)
C4 C5 C10 C9 -178.75(18)
C4 C5 C10 C25 64.4(2)
C5 C6 C7 O2 125.50(19)
C5 C6 C7 C9 0.0(2)
C6 C5 C10 C1 169.83(17)
C6 C5 C10 C9 46.37(18)
C6 C5 C10 C25 -70.5(2)
C6 C7 C9 C8 150.66(18)
C6 C7 C9 C10 28.2(2)
C6 C7 C9 C11 -88.23(19)
C7 C9 C10 C1 -161.32(19)
C7 C9 C10 C5 -45.08(17)
C7 C9 C10 C25 74.1(2)
C7 C9 C11 C12 -90.7(2)
C8 C9 C10 C1 76.7(2)
C8 C9 C10 C5 -167.10(16)
C8 C9 C10 C25 -47.9(2)
C8 C9 C11 C12 32.1(2)
C8 C14 C15 C16 174.14(19)
C9 C8 C14 C13 -58.1(2)
C9 C8 C14 C15 -177.07(18)
C9 C8 C14 C27 64.0(2)
C9 C11 C12 C13 -20.5(3)
C10 C1 C2 C3 -55.5(3)
C10 C5 C6 C7 -29.6(2)
C10 C9 C11 C12 160.67(18)
C11 C9 C10 C1 -50.2(2)
C11 C9 C10 C5 66.04(19)
C11 C9 C10 C25 -174.76(17)
C11 C12 C13 C14 -30.5(3)
C11 C12 C13 C18 -147.63(19)
C11 C12 C13 C26 89.4(2)
C12 C13 C14 C8 67.0(2)
C12 C13 C14 C15 -173.04(19)
C12 C13 C14 C27 -52.1(3)
C12 C13 C18 C17 172.54(18)
C12 C13 C18 C19 -59.0(2)
C13 C14 C15 C16 58.7(3)
C13 C18 C19 C20 -167.99(19)
C14 C8 C9 C7 126.56(19)
C14 C8 C9 C10 -118.56(19)
C14 C8 C9 C11 8.8(2)
C14 C13 C18 C17 54.5(2)
C14 C13 C18 C19 -176.98(19)
C14 C15 C16 C17 -57.3(3)
C15 C16 C17 C18 50.2(3)
C15 C16 C17 C21 159.8(2)
C15 C16 C17 C28 -76.1(3)
C16 C17 C18 C13 -52.8(3)
C16 C17 C18 C19 171.6(2)
C16 C17 C21 C20 -161.2(2)
C16 C17 C21 C22 72.3(3)
C17 C18 C19 C20 -33.0(2)
C17 C21 C22 C29 -54.4(4)
C17 C21 C22 C30 -177.8(3)
C18 C13 C14 C8 -173.92(16)
C18 C13 C14 C15 -54.0(2)
C18 C13 C14 C27 67.0(2)
C18 C17 C21 C20 -46.0(2)
C18 C17 C21 C22 -172.5(2)
C18 C19 C20 C21 3.3(3)
C19 C20 C21 C17 27.3(2)
C19 C20 C21 C22 159.1(2)
C20 C21 C22 C29 -175.7(3)
C20 C21 C22 C30 60.9(3)
C21 C17 C18 C13 -174.88(19)
C21 C17 C18 C19 49.6(2)
C23 C4 C5 C6 -63.5(3)
C23 C4 C5 C10 168.5(2)
C24 C4 C5 C6 56.8(3)
C24 C4 C5 C10 -71.2(3)
C26 C13 C14 C8 -50.9(2)
C26 C13 C14 C15 69.0(2)
C26 C13 C14 C27 -170.02(19)
C26 C13 C18 C17 -67.4(2)
C26 C13 C18 C19 61.1(3)
C27 C14 C15 C16 -65.9(3)
C28 C17 C18 C13 70.0(3)
C28 C17 C18 C19 -65.6(3)
C28 C17 C21 C20 74.2(2)
C28 C17 C21 C22 -52.2(3)
